data_4077742
loop_
_publ_author_name
'Doherty, Simon'
'Waugh, Mark'
'Scanlan, Tom H.'
'Elsegood, Mark R. J.'
'Clegg, William'

_publ_section_title
;
 Regioselective Addition of Tris(dialkylamino) Phosphines to
 [Fe2(CO)6(\m-PPh2){\m-\h1:\h2-(H)CCCH2}]:&#x00A0; Novel P&#x2212;C
 Coupling Reactions and Unusual Hydrocarbyl Rearrangements
;
_journal_issue 4
_journal_name_full Organometallics
_journal_page_first 679
_journal_paper_doi 10.1021/om980757n
_journal_volume 18
_journal_year 1999
_chemical_formula_sum 'C32 H43 Fe2 N3 O5 P2'
_chemical_formula_weight 723.33
_chemical_name_systematic
;
 ?
;
_space_group_IT_number 14
_symmetry_cell_setting monoclinic
_symmetry_space_group_name_Hall '-P 2ybc'
_symmetry_space_group_name_H-M 'P 1 21/c 1'
_atom_sites_solution_hydrogens 'geom except H1, H3A&B coords freely refined'
_atom_sites_solution_primary direct
_atom_sites_solution_secondary 'all non-H atoms found by direct methods'
_audit_creation_method SHELXL-97
_cell_angle_alpha 90.00
_cell_angle_beta 90.638(2)
_cell_angle_gamma 90.00
_cell_formula_units_Z 4
_cell_length_a 18.0652(17)
_cell_length_b 11.6135(11)
_cell_length_c 16.2378(14)
_cell_measurement_reflns_used 11329
_cell_measurement_temperature 160(2)
_cell_measurement_theta_max 28.24
_cell_measurement_theta_min 2.08
_cell_volume 3406.5(5)
_computing_cell_refinement 'local programs'
_computing_data_collection 'Bruker SMART'
_computing_data_reduction 'Bruker SAINT'
_computing_molecular_graphics 'Bruker SHELXTL'
_computing_publication_material 'SHELXTL and local programs'
_computing_structure_refinement 'Bruker SHELXTL'
_computing_structure_solution 'Bruker SHELXTL'
_diffrn_ambient_temperature 160(2)
_diffrn_measured_fraction_theta_full 0.947
_diffrn_measured_fraction_theta_max 0.869
_diffrn_measurement_device_type 'Bruker SMART CCD diffractometer'
_diffrn_measurement_method '\w rotation with narrow frames'
_diffrn_radiation_monochromator graphite
_diffrn_radiation_source 'fine-focus sealed tube'
_diffrn_radiation_type MoK\a
_diffrn_radiation_wavelength 0.71073
_diffrn_reflns_av_R_equivalents 0.0239
_diffrn_reflns_av_sigmaI/netI 0.0324
_diffrn_reflns_limit_h_max 23
_diffrn_reflns_limit_h_min -20
_diffrn_reflns_limit_k_max 14
_diffrn_reflns_limit_k_min -15
_diffrn_reflns_limit_l_max 18
_diffrn_reflns_limit_l_min -21
_diffrn_reflns_number 20890
_diffrn_reflns_theta_full 26.00
_diffrn_reflns_theta_max 28.38
_diffrn_reflns_theta_min 2.08
_diffrn_standards_decay_% 0
_diffrn_standards_number 0
_exptl_absorpt_coefficient_mu 0.988
_exptl_absorpt_correction_T_max 0.862
_exptl_absorpt_correction_T_min 0.751
_exptl_absorpt_correction_type empirical
_exptl_crystal_colour red
_exptl_crystal_density_diffrn 1.410
_exptl_crystal_density_method 'not measured'
_exptl_crystal_description block
_exptl_crystal_F_000 1512
_exptl_crystal_size_max 0.50
_exptl_crystal_size_mid 0.32
_exptl_crystal_size_min 0.26
_refine_diff_density_max 0.417
_refine_diff_density_min -0.278
_refine_diff_density_rms 0.052
_refine_ls_extinction_coef 0.00069(11)
_refine_ls_extinction_expression Fc^*^=kFc[1+0.001xFc^2^\l^3^/sin(2\q)]^-1/4^
_refine_ls_extinction_method SHELXL
_refine_ls_goodness_of_fit_ref 1.035
_refine_ls_hydrogen_treatment mixed
_refine_ls_matrix_type full
_refine_ls_number_parameters 413
_refine_ls_number_reflns 7781
_refine_ls_number_restraints 0
_refine_ls_restrained_S_all 1.035
_refine_ls_R_factor_all 0.0410
_refine_ls_R_factor_gt 0.0267
_refine_ls_shift/su_max 0.002
_refine_ls_shift/su_mean 0.000
_refine_ls_structure_factor_coef Fsqd
_refine_ls_weighting_details 'w=1/[\s^2^(Fo^2^)+(0.0330P)^2^+0.4430P] where P=(Fo^2^+2Fc^2^)/3'
_refine_ls_weighting_scheme calc
_refine_ls_wR_factor_gt 0.0622
_refine_ls_wR_factor_ref 0.0660
_reflns_number_gt 6166
_reflns_number_total 7781
_reflns_threshold_expression >2sigma(I)
_cod_data_source_file om980757n.cif
_cod_data_source_block compound_6b
_cod_depositor_comments
;
The following automatic conversions were performed:

'_refine_ls_weighting_scheme' value 'calc
w=1/[\s^2^(Fo^2^)+(0.0330P)^2^+0.4430P] where P=(Fo^2^+2Fc^2^)/3' was
changed to 'calc'. New tag '_refine_ls_weighting_details' was
created. The value of the new tag was set to
'w=1/[\s^2^(Fo^2^)+(0.0330P)^2^+0.4430P] where P=(Fo^2^+2Fc^2^)/3'.

Automatic conversion script
Id: cif_fix_values 3143 2015-03-26 13:38:13Z robertas 
;
_cod_original_sg_symbol_H-M 'P 21/c'
_cod_database_code 4077742

loop_
_symmetry_equiv_pos_as_xyz
'x, y, z'
'-x, y+1/2, -z+1/2'
'-x, -y, -z'
'x, -y-1/2, z-1/2'

loop_
_atom_site_label
_atom_site_type_symbol
_atom_site_fract_x
_atom_site_fract_y
_atom_site_fract_z
_atom_site_U_iso_or_equiv
_atom_site_adp_type
_atom_site_occupancy
_atom_site_calc_flag
_atom_site_refinement_flags
Fe1 Fe 0.295284(12) 0.644650(19) 0.195539(13) 0.01503(6) Uani 1 d .
Fe2 Fe 0.236775(13) 0.534434(19) 0.317902(13) 0.01887(7) Uani 1 d .
C1 C 0.25107(9) 0.70417(14) 0.30145(9) 0.0161(3) Uani 1 d .
H1 H 0.2097(9) 0.7516(15) 0.3036(10) 0.019 Uiso 1 d .
C2 C 0.31886(9) 0.76209(13) 0.28591(9) 0.0159(3) Uani 1 d .
C3 C 0.38365(9) 0.69432(15) 0.27407(10) 0.0194(3) Uani 1 d .
H3A H 0.3912(9) 0.6293(15) 0.3098(11) 0.023 Uiso 1 d .
H3B H 0.4268(10) 0.7302(15) 0.2542(10) 0.023 Uiso 1 d .
P1 P 0.31982(2) 0.91900(4) 0.27917(2) 0.01477(9) Uani 1 d .
N1 N 0.37011(7) 0.95698(11) 0.35918(8) 0.0185(3) Uani 1 d .
C4 C 0.36767(9) 0.89054(15) 0.43660(9) 0.0221(4) Uani 1 d .
H4A H 0.3312 0.8274 0.4303 0.026 Uiso 1 calc R
H4B H 0.3505 0.9415 0.4814 0.026 Uiso 1 calc R
C5 C 0.44195(11) 0.83974(19) 0.46088(12) 0.0376(5) Uani 1 d .
H5A H 0.4588 0.7877 0.4174 0.056 Uiso 1 calc R
H5B H 0.4371 0.7967 0.5125 0.056 Uiso 1 calc R
H5C H 0.4781 0.9019 0.4685 0.056 Uiso 1 calc R
C6 C 0.41066(10) 1.06759(15) 0.36270(10) 0.0253(4) Uani 1 d .
H6A H 0.4138 1.0990 0.3062 0.030 Uiso 1 calc R
H6B H 0.4618 1.0523 0.3823 0.030 Uiso 1 calc R
C7 C 0.37686(11) 1.15841(16) 0.41761(12) 0.0355(5) Uani 1 d .
H7A H 0.3270 1.1773 0.3974 0.053 Uiso 1 calc R
H7B H 0.4077 1.2278 0.4170 0.053 Uiso 1 calc R
H7C H 0.3740 1.1289 0.4740 0.053 Uiso 1 calc R
N2 N 0.23619(7) 0.97316(11) 0.28434(8) 0.0165(3) Uani 1 d .
C8 C 0.20428(10) 1.01203(15) 0.36323(10) 0.0238(4) Uani 1 d .
H8A H 0.1792 1.0868 0.3540 0.029 Uiso 1 calc R
H8B H 0.2452 1.0251 0.4032 0.029 Uiso 1 calc R
C9 C 0.14933(11) 0.92863(17) 0.40099(11) 0.0353(5) Uani 1 d .
H9A H 0.1090 0.9138 0.3616 0.053 Uiso 1 calc R
H9B H 0.1291 0.9623 0.4513 0.053 Uiso 1 calc R
H9C H 0.1745 0.8561 0.4144 0.053 Uiso 1 calc R
C10 C 0.18240(9) 0.95433(14) 0.21613(10) 0.0206(4) Uani 1 d .
H10A H 0.1496 0.8893 0.2306 0.025 Uiso 1 calc R
H10B H 0.2097 0.9326 0.1659 0.025 Uiso 1 calc R
C11 C 0.13517(10) 1.05978(16) 0.19758(12) 0.0323(4) Uani 1 d .
H11A H 0.1010 1.0729 0.2431 0.048 Uiso 1 calc R
H11B H 0.1069 1.0472 0.1465 0.048 Uiso 1 calc R
H11C H 0.1672 1.1272 0.1912 0.048 Uiso 1 calc R
N3 N 0.35573(7) 0.96915(11) 0.19434(8) 0.0186(3) Uani 1 d .
C12 C 0.32861(10) 1.07491(15) 0.15254(11) 0.0261(4) Uani 1 d .
H12A H 0.2908 1.1114 0.1876 0.031 Uiso 1 calc R
H12B H 0.3040 1.0525 0.1002 0.031 Uiso 1 calc R
C13 C 0.38786(11) 1.16349(17) 0.13391(13) 0.0381(5) Uani 1 d .
H13A H 0.4128 1.1864 0.1852 0.057 Uiso 1 calc R
H13B H 0.3649 1.2312 0.1082 0.057 Uiso 1 calc R
H13C H 0.4241 1.1301 0.0963 0.057 Uiso 1 calc R
C14 C 0.41590(10) 0.90818(16) 0.15092(11) 0.0262(4) Uani 1 d .
H14A H 0.4159 0.9330 0.0926 0.031 Uiso 1 calc R
H14B H 0.4057 0.8244 0.1520 0.031 Uiso 1 calc R
C15 C 0.49184(10) 0.92986(18) 0.18804(13) 0.0393(5) Uani 1 d .
H15A H 0.5023 1.0127 0.1875 0.059 Uiso 1 calc R
H15B H 0.5292 0.8893 0.1557 0.059 Uiso 1 calc R
H15C H 0.4932 0.9017 0.2449 0.059 Uiso 1 calc R
C16 C 0.35460(9) 0.53822(14) 0.15597(10) 0.0196(3) Uani 1 d .
O16 O 0.39685(7) 0.47129(10) 0.13221(7) 0.0291(3) Uani 1 d .
C17 C 0.28432(9) 0.73227(14) 0.10764(10) 0.0192(3) Uani 1 d .
O17 O 0.27335(7) 0.78659(11) 0.04900(7) 0.0284(3) Uani 1 d .
C18 C 0.31125(10) 0.52124(15) 0.39046(10) 0.0259(4) Uani 1 d .
O18 O 0.35614(8) 0.50654(13) 0.43996(8) 0.0428(4) Uani 1 d .
C19 C 0.16478(11) 0.54178(16) 0.39123(11) 0.0305(4) Uani 1 d .
O19 O 0.12008(9) 0.54485(15) 0.44108(9) 0.0551(4) Uani 1 d .
C20 C 0.23974(12) 0.38411(16) 0.29638(11) 0.0350(5) Uani 1 d .
O20 O 0.24265(11) 0.28652(12) 0.28399(9) 0.0647(5) Uani 1 d .
P2 P 0.18500(2) 0.56946(4) 0.19496(2) 0.01640(9) Uani 1 d .
C21 C 0.15669(9) 0.45398(13) 0.12404(9) 0.0179(3) Uani 1 d .
C22 C 0.20955(10) 0.37812(15) 0.09365(10) 0.0248(4) Uani 1 d .
H22 H 0.2599 0.3867 0.1100 0.030 Uiso 1 calc R
C23 C 0.18973(10) 0.29036(15) 0.03984(11) 0.0275(4) Uani 1 d .
H23 H 0.2264 0.2394 0.0197 0.033 Uiso 1 calc R
C24 C 0.11656(10) 0.27685(15) 0.01535(10) 0.0282(4) Uani 1 d .
H24 H 0.1030 0.2170 -0.0217 0.034 Uiso 1 calc R
C25 C 0.06374(10) 0.35073(16) 0.04506(11) 0.0283(4) Uani 1 d .
H25 H 0.0135 0.3416 0.0285 0.034 Uiso 1 calc R
C26 C 0.08339(10) 0.43884(14) 0.09926(10) 0.0226(4) Uani 1 d .
H26 H 0.0463 0.4891 0.1195 0.027 Uiso 1 calc R
C27 C 0.10601(9) 0.66815(13) 0.18615(10) 0.0183(3) Uani 1 d .
C28 C 0.09567(9) 0.73194(14) 0.11401(10) 0.0228(4) Uani 1 d .
H28 H 0.1280 0.7205 0.0690 0.027 Uiso 1 calc R
C29 C 0.03888(10) 0.81160(16) 0.10733(11) 0.0282(4) Uani 1 d .
H29 H 0.0327 0.8548 0.0581 0.034 Uiso 1 calc R
C30 C -0.00890(10) 0.82832(16) 0.17234(12) 0.0324(4) Uani 1 d .
H30 H -0.0477 0.8834 0.1679 0.039 Uiso 1 calc R
C31 C -0.00004(10) 0.76480(16) 0.24349(12) 0.0306(4) Uani 1 d .
H31 H -0.0332 0.7755 0.2879 0.037 Uiso 1 calc R
C32 C 0.05720(9) 0.68510(15) 0.25061(11) 0.0248(4) Uani 1 d .
H32 H 0.0630 0.6419 0.2999 0.030 Uiso 1 calc R

loop_
_atom_site_aniso_label
_atom_site_aniso_U_11
_atom_site_aniso_U_22
_atom_site_aniso_U_33
_atom_site_aniso_U_23
_atom_site_aniso_U_13
_atom_site_aniso_U_12
Fe1 0.01641(12) 0.01380(12) 0.01486(11) -0.00187(9) -0.00008(9) -0.00002(9)
Fe2 0.02720(14) 0.01400(12) 0.01537(12) -0.00018(9) -0.00142(10) -0.00255(10)
C1 0.0208(8) 0.0149(8) 0.0125(7) -0.0018(6) -0.0013(6) 0.0005(7)
C2 0.0197(8) 0.0147(8) 0.0134(7) -0.0022(6) -0.0023(6) -0.0011(6)
C3 0.0170(8) 0.0190(9) 0.0220(9) -0.0022(7) -0.0033(7) -0.0006(7)
P1 0.0160(2) 0.0141(2) 0.01426(19) -0.00170(15) 0.00066(16) -0.00188(16)
N1 0.0217(7) 0.0181(7) 0.0157(7) 0.0003(5) -0.0011(5) -0.0064(6)
C4 0.0278(9) 0.0230(9) 0.0153(8) -0.0007(7) -0.0019(7) -0.0060(7)
C5 0.0351(11) 0.0484(13) 0.0290(10) 0.0065(9) -0.0100(9) -0.0003(9)
C6 0.0294(10) 0.0244(9) 0.0221(9) -0.0012(7) -0.0023(7) -0.0121(8)
C7 0.0370(11) 0.0201(10) 0.0495(12) -0.0081(9) -0.0023(9) -0.0056(8)
N2 0.0175(7) 0.0165(7) 0.0156(6) -0.0030(5) 0.0005(5) -0.0003(5)
C8 0.0253(9) 0.0220(9) 0.0242(9) -0.0081(7) 0.0064(7) 0.0008(7)
C9 0.0383(11) 0.0365(11) 0.0314(10) -0.0090(9) 0.0161(9) -0.0080(9)
C10 0.0197(9) 0.0188(9) 0.0231(8) -0.0010(7) -0.0021(7) -0.0005(7)
C11 0.0276(10) 0.0259(10) 0.0431(11) 0.0019(8) -0.0086(9) 0.0035(8)
N3 0.0210(7) 0.0176(7) 0.0174(7) 0.0014(5) 0.0050(6) 0.0020(6)
C12 0.0319(10) 0.0227(9) 0.0237(9) 0.0074(7) 0.0022(8) 0.0004(8)
C13 0.0437(12) 0.0273(11) 0.0435(12) 0.0112(9) 0.0083(10) -0.0061(9)
C14 0.0282(10) 0.0257(9) 0.0249(9) -0.0023(7) 0.0077(8) -0.0018(8)
C15 0.0256(10) 0.0367(12) 0.0558(13) -0.0063(10) 0.0076(9) -0.0068(9)
C16 0.0205(9) 0.0200(9) 0.0183(8) -0.0010(7) -0.0034(7) -0.0033(7)
O16 0.0266(7) 0.0272(7) 0.0336(7) -0.0077(6) 0.0015(6) 0.0079(6)
C17 0.0180(8) 0.0183(9) 0.0214(8) -0.0060(7) 0.0021(7) -0.0006(7)
O17 0.0370(7) 0.0280(7) 0.0200(6) 0.0047(5) 0.0011(5) 0.0036(6)
C18 0.0353(10) 0.0218(9) 0.0206(9) 0.0002(7) 0.0031(8) 0.0007(8)
O18 0.0426(9) 0.0586(10) 0.0268(7) 0.0058(7) -0.0112(7) 0.0084(7)
C19 0.0377(11) 0.0311(10) 0.0225(9) 0.0023(8) -0.0014(8) -0.0086(8)
O19 0.0503(10) 0.0814(13) 0.0340(8) 0.0058(8) 0.0174(7) -0.0095(9)
C20 0.0585(14) 0.0223(10) 0.0239(9) 0.0026(8) -0.0140(9) -0.0032(9)
O20 0.1291(16) 0.0158(7) 0.0485(9) -0.0021(7) -0.0284(10) 0.0012(9)
P2 0.0187(2) 0.0147(2) 0.0158(2) -0.00219(16) -0.00052(16) -0.00177(16)
C21 0.0244(9) 0.0149(8) 0.0145(7) 0.0004(6) -0.0002(7) -0.0041(7)
C22 0.0239(9) 0.0227(9) 0.0277(9) -0.0041(7) -0.0028(7) -0.0022(7)
C23 0.0326(10) 0.0218(9) 0.0280(9) -0.0071(7) -0.0001(8) 0.0009(8)
C24 0.0383(11) 0.0228(9) 0.0235(9) -0.0068(7) -0.0047(8) -0.0076(8)
C25 0.0269(10) 0.0283(10) 0.0296(10) -0.0041(8) -0.0055(8) -0.0097(8)
C26 0.0242(9) 0.0217(9) 0.0218(9) -0.0021(7) 0.0011(7) -0.0037(7)
C27 0.0166(8) 0.0157(8) 0.0225(8) -0.0052(6) -0.0019(7) -0.0034(6)
C28 0.0212(9) 0.0250(9) 0.0222(9) -0.0027(7) -0.0036(7) -0.0028(7)
C29 0.0258(10) 0.0254(10) 0.0330(10) -0.0017(8) -0.0111(8) -0.0011(8)
C30 0.0218(9) 0.0257(10) 0.0495(12) -0.0087(9) -0.0076(9) 0.0030(8)
C31 0.0227(9) 0.0302(10) 0.0391(11) -0.0108(9) 0.0065(8) -0.0010(8)
C32 0.0246(9) 0.0228(9) 0.0270(9) -0.0038(7) 0.0034(7) -0.0031(7)

loop_
_atom_type_symbol
_atom_type_description
_atom_type_scat_dispersion_real
_atom_type_scat_dispersion_imag
_atom_type_scat_source
C C 0.0033 0.0016 'International Tables Vol C Tables 4.2.6.8 and 6.1.1.4'
H H 0.0000 0.0000 'International Tables Vol C Tables 4.2.6.8 and 6.1.1.4'
N N 0.0061 0.0033 'International Tables Vol C Tables 4.2.6.8 and 6.1.1.4'
O O 0.0106 0.0060 'International Tables Vol C Tables 4.2.6.8 and 6.1.1.4'
P P 0.1023 0.0942 'International Tables Vol C Tables 4.2.6.8 and 6.1.1.4'
Fe Fe 0.3463 0.8444 'International Tables Vol C Tables 4.2.6.8 and 6.1.1.4'

loop_
_geom_angle_atom_site_label_1
_geom_angle_atom_site_label_2
_geom_angle_atom_site_label_3
_geom_angle
C16 Fe1 C17 99.97(7)
C16 Fe1 C1 142.76(7)
C17 Fe1 C1 116.66(7)
C16 Fe1 C2 127.37(7)
C17 Fe1 C2 102.51(7)
C1 Fe1 C2 40.90(6)
C16 Fe1 C3 87.31(7)
C17 Fe1 C3 114.12(7)
C1 Fe1 C3 72.35(6)
C2 Fe1 C3 40.06(6)
C16 Fe1 P2 106.11(5)
C17 Fe1 P2 97.68(5)
C1 Fe1 P2 76.76(5)
C2 Fe1 P2 117.02(5)
C3 Fe1 P2 142.97(5)
C16 Fe1 Fe2 100.81(5)
C17 Fe1 Fe2 149.41(5)
C1 Fe1 Fe2 49.56(5)
C2 Fe1 Fe2 82.13(4)
C3 Fe1 Fe2 89.09(5)
P2 Fe1 Fe2 54.910(13)
C19 Fe2 C20 101.69(9)
C19 Fe2 C18 96.54(8)
C20 Fe2 C18 91.22(8)
C19 Fe2 C1 97.96(8)
C20 Fe2 C1 158.84(8)
C18 Fe2 C1 94.30(7)
C19 Fe2 P2 106.75(6)
C20 Fe2 P2 90.94(6)
C18 Fe2 P2 155.65(6)
C1 Fe2 P2 75.83(4)
C19 Fe2 Fe1 142.81(6)
C20 Fe2 Fe1 108.63(6)
C18 Fe2 Fe1 103.71(6)
C1 Fe2 Fe1 50.21(4)
P2 Fe2 Fe1 52.867(13)
C2 C1 Fe2 126.91(12)
C2 C1 Fe1 70.26(9)
Fe2 C1 Fe1 80.23(6)
C1 C2 C3 118.22(14)
C1 C2 P1 119.43(12)
C3 C2 P1 122.32(12)
C1 C2 Fe1 68.84(9)
C3 C2 Fe1 72.53(9)
P1 C2 Fe1 128.67(8)
C2 C3 Fe1 67.42(9)
N3 P1 N1 110.51(7)
N3 P1 N2 106.31(7)
N1 P1 N2 111.06(7)
N3 P1 C2 114.20(7)
N1 P1 C2 103.11(7)
N2 P1 C2 111.75(7)
C4 N1 C6 116.12(12)
C4 N1 P1 120.89(10)
C6 N1 P1 122.32(11)
N1 C4 C5 113.00(14)
N1 C6 C7 115.14(15)
C8 N2 C10 115.67(13)
C8 N2 P1 121.94(11)
C10 N2 P1 120.14(10)
N2 C8 C9 114.63(14)
N2 C10 C11 113.02(14)
C14 N3 C12 114.70(13)
C14 N3 P1 122.02(11)
C12 N3 P1 123.21(11)
N3 C12 C13 114.98(15)
N3 C14 C15 113.41(14)
O16 C16 Fe1 176.17(14)
O17 C17 Fe1 176.09(15)
O18 C18 Fe2 174.93(17)
O19 C19 Fe2 177.25(17)
O20 C20 Fe2 178.48(16)
C27 P2 C21 101.33(7)
C27 P2 Fe1 117.46(5)
C21 P2 Fe1 122.99(5)
C27 P2 Fe2 120.09(5)
C21 P2 Fe2 122.59(5)
Fe1 P2 Fe2 72.223(15)
C26 C21 C22 118.14(15)
C26 C21 P2 122.09(12)
C22 C21 P2 119.77(13)
C23 C22 C21 120.96(16)
C24 C23 C22 120.20(17)
C25 C24 C23 119.50(16)
C24 C25 C26 120.48(17)
C21 C26 C25 120.71(16)
C32 C27 C28 118.44(15)
C32 C27 P2 121.94(13)
C28 C27 P2 119.57(12)
C29 C28 C27 120.80(16)
C28 C29 C30 120.11(17)
C31 C30 C29 119.75(17)
C30 C31 C32 120.31(17)
C27 C32 C31 120.57(17)

loop_
_geom_bond_atom_site_label_1
_geom_bond_atom_site_label_2
_geom_bond_distance
Fe1 C16 1.7618(17)
Fe1 C17 1.7623(17)
Fe1 C1 2.0258(15)
Fe1 C2 2.0447(15)
Fe1 C3 2.1123(16)
Fe1 P2 2.1752(5)
Fe1 Fe2 2.5981(3)
Fe2 C19 1.7751(19)
Fe2 C20 1.7813(19)
Fe2 C18 1.7850(18)
Fe2 C1 2.0064(16)
Fe2 P2 2.2325(5)
C1 C2 1.422(2)
C2 C3 1.425(2)
C2 P1 1.8257(16)
P1 N3 1.6362(13)
P1 N1 1.6375(13)
P1 N2 1.6395(13)
N1 C4 1.476(2)
N1 C6 1.480(2)
C4 C5 1.514(2)
C6 C7 1.514(2)
N2 C8 1.481(2)
N2 C10 1.482(2)
C8 C9 1.521(2)
C10 C11 1.521(2)
N3 C14 1.482(2)
N3 C12 1.484(2)
C12 C13 1.517(2)
C14 C15 1.514(3)
C16 O16 1.1586(19)
C17 O17 1.1575(19)
C18 O18 1.148(2)
C19 O19 1.150(2)
C20 O20 1.152(2)
P2 C27 1.8346(16)
P2 C21 1.8367(16)
C21 C26 1.391(2)
C21 C22 1.393(2)
C22 C23 1.387(2)
C23 C24 1.385(2)
C24 C25 1.375(3)
C25 C26 1.393(2)
C27 C32 1.390(2)
C27 C28 1.397(2)
C28 C29 1.385(2)
C29 C30 1.385(3)
C30 C31 1.379(3)
C31 C32 1.392(2)
